data_4084958
loop_
_publ_author_name
'Su, Ching-Kai'
'Chuang, Hui-Ju'
'Li, Chen-Yu'
'Yu, Chun-Yue'
'Ko, Bao-Tsan'
'Chen, Jhy-Der'
'Chen, Ming-Jen'

_publ_section_title
;
 Oxo-Bridged Bimetallic Group 4 Complexes Bearing Amine-Bis(benzotriazole
 phenolate) Derivatives as Bifunctional Catalysts for Ring-Opening
 Polymerization of Lactide and Copolymerization of Carbon Dioxide with
 Cyclohexene Oxide
;
_journal_issue 24
_journal_name_full Organometallics
_journal_page_first 7091
_journal_paper_doi 10.1021/om500784a
_journal_volume 33
_journal_year 2014
_chemical_formula_moiety 'C76 H86 N16 O7 Zr2, 0.5(C8)'
_chemical_formula_sum 'C80 H86 N16 O7 Zr2'
_chemical_formula_weight 1566.09
_chemical_name_systematic
; 
 ? 
;
_space_group_IT_number 14
_symmetry_cell_setting monoclinic
_symmetry_space_group_name_Hall '-P 2yn'
_symmetry_space_group_name_H-M 'P 1 21/n 1'
_atom_sites_solution_hydrogens geom
_atom_sites_solution_primary direct
_atom_sites_solution_secondary difmap
_audit_creation_method SHELXL-97
_cell_angle_alpha 90.00
_cell_angle_beta 95.103(2)
_cell_angle_gamma 90.00
_cell_formula_units_Z 4
_cell_length_a 14.8987(5)
_cell_length_b 29.8415(9)
_cell_length_c 16.9587(5)
_cell_measurement_reflns_used 9587
_cell_measurement_temperature 100(2)
_cell_measurement_theta_max 28.25
_cell_measurement_theta_min 2.21
_cell_volume 7509.9(4)
_computing_cell_refinement 'Bruker APEX2 (Bruker, 2008)'
_computing_data_collection 'APEX2 (Bruker, 2008)'
_computing_data_reduction 'Bruker APEX2 (Bruker, 2008)'
_computing_molecular_graphics 'SHELXTL (Sheldrick, 2008)'
_computing_publication_material 'SHELXTL (Sheldrick, 2008)'
_computing_structure_refinement 'SHELXL-97 (Sheldrick, 2008)'
_computing_structure_solution 'SHELXS-97 (Sheldrick, 2008)'
_diffrn_ambient_temperature 100(2)
_diffrn_detector_area_resol_mean 8.3333
_diffrn_measured_fraction_theta_full 0.998
_diffrn_measured_fraction_theta_max 0.998
_diffrn_measurement_device_type 'Bruker APEX-II CCD'
_diffrn_measurement_method '\f and \w scans'
_diffrn_radiation_monochromator graphite
_diffrn_radiation_source 'fine-focus sealed tube'
_diffrn_radiation_type MoK\a
_diffrn_radiation_wavelength 0.71073
_diffrn_reflns_av_R_equivalents 0.0471
_diffrn_reflns_av_sigmaI/netI 0.0542
_diffrn_reflns_limit_h_max 19
_diffrn_reflns_limit_h_min -18
_diffrn_reflns_limit_k_max 39
_diffrn_reflns_limit_k_min -38
_diffrn_reflns_limit_l_max 22
_diffrn_reflns_limit_l_min -22
_diffrn_reflns_number 71739
_diffrn_reflns_theta_full 28.31
_diffrn_reflns_theta_max 28.31
_diffrn_reflns_theta_min 1.82
_exptl_absorpt_coefficient_mu 0.344
_exptl_absorpt_correction_T_max 0.9567
_exptl_absorpt_correction_T_min 0.8862
_exptl_absorpt_correction_type multi-scan
_exptl_absorpt_process_details 'SADABS V2008/1 (Bruker AXS, 2008)'
_exptl_crystal_colour yellow
_exptl_crystal_density_diffrn 1.385
_exptl_crystal_density_method 'not measured'
_exptl_crystal_description block
_exptl_crystal_F_000 3256
_exptl_crystal_size_max 0.36
_exptl_crystal_size_mid 0.24
_exptl_crystal_size_min 0.13
_refine_diff_density_max 0.878
_refine_diff_density_min -0.603
_refine_diff_density_rms 0.079
_refine_ls_extinction_method none
_refine_ls_goodness_of_fit_ref 1.014
_refine_ls_hydrogen_treatment constr
_refine_ls_matrix_type full
_refine_ls_number_parameters 954
_refine_ls_number_reflns 18648
_refine_ls_number_restraints 0
_refine_ls_restrained_S_all 1.014
_refine_ls_R_factor_all 0.0678
_refine_ls_R_factor_gt 0.0420
_refine_ls_shift/su_max 0.002
_refine_ls_shift/su_mean 0.000
_refine_ls_structure_factor_coef Fsqd
_refine_ls_weighting_details 'calc w=1/[\s^2^(Fo^2^)+(0.0429P)^2^+6.1524P] where P=(Fo^2^+2Fc^2^)/3'
_refine_ls_weighting_scheme calc
_refine_ls_wR_factor_gt 0.0939
_refine_ls_wR_factor_ref 0.1051
_reflns_number_gt 13787
_reflns_number_total 18648
_reflns_threshold_expression >2sigma(I)
_cod_data_source_file om500784a_si_002.cif
_cod_data_source_block kyle35_0m
_cod_depositor_comments
;
The following automatic conversions were performed:

'_symmetry_cell_setting' value 'Monoclinic' changed to 'monoclinic'
according to
/home/saulius/struct/COD-crude-data--automatic-downloads/rss-feeds/ACS/lib/dictionaries/cif_core.dic
dictionary named 'cif_core.dic' version 2.4.2 from 2011-04-26.

Automatic conversion script
Id: cif_fix_values 2935 2014-11-11 08:27:57Z andrius 

 Adding full bibliography for 4084955--4084959.cif.
;
_cod_original_sg_symbol_H-M 'P 21/n'
_cod_database_code 4084958

loop_
_symmetry_equiv_pos_as_xyz
'x, y, z'
'-x+1/2, y+1/2, -z+1/2'
'-x, -y, -z'
'x-1/2, -y-1/2, z-1/2'

loop_
_atom_site_label
_atom_site_type_symbol
_atom_site_fract_x
_atom_site_fract_y
_atom_site_fract_z
_atom_site_U_iso_or_equiv
_atom_site_adp_type
_atom_site_occupancy
_atom_site_symmetry_multiplicity
_atom_site_calc_flag
_atom_site_refinement_flags
Zr1 Zr 0.680568(14) 0.151268(7) 0.861523(13) 0.01353(6) Uani 1 1 d .
Zr2 Zr 0.497828(14) 0.142811(7) 0.684098(13) 0.01300(6) Uani 1 1 d .
O1 O 0.63824(11) 0.21051(5) 0.90903(10) 0.0177(3) Uani 1 1 d .
O2 O 0.76745(10) 0.10981(5) 0.80993(10) 0.0176(3) Uani 1 1 d .
O3 O 0.62687(11) 0.10961(5) 0.92903(10) 0.0204(4) Uani 1 1 d .
O4 O 0.59026(10) 0.15477(5) 0.77075(9) 0.0166(3) Uani 1 1 d .
O5 O 0.41381(10) 0.10394(5) 0.74481(9) 0.0169(3) Uani 1 1 d .
O6 O 0.53439(11) 0.19831(5) 0.62375(10) 0.0178(3) Uani 1 1 d .
O7 O 0.54991(11) 0.09701(5) 0.62323(10) 0.0195(4) Uani 1 1 d .
N1 N 0.57134(15) 0.25486(8) 1.07892(13) 0.0298(5) Uani 1 1 d .
N2 N 0.54165(13) 0.26205(7) 1.00459(12) 0.0193(4) Uani 1 1 d .
N3 N 0.46032(15) 0.24644(8) 0.97931(13) 0.0293(5) Uani 1 1 d .
N4 N 0.79827(14) 0.00487(7) 0.75662(13) 0.0225(5) Uani 1 1 d .
N5 N 0.85762(13) 0.03113(7) 0.79832(12) 0.0194(4) Uani 1 1 d .
N6 N 0.86998(14) 0.02474(7) 0.87608(13) 0.0242(5) Uani 1 1 d .
N7 N 0.77719(13) 0.20708(6) 0.80175(11) 0.0163(4) Uani 1 1 d .
N8 N 0.81929(14) 0.16359(7) 0.95842(12) 0.0211(4) Uani 1 1 d .
N9 N 0.35439(15) -0.00424(7) 0.81039(13) 0.0251(5) Uani 1 1 d .
N10 N 0.31381(13) 0.02658(6) 0.76305(12) 0.0173(4) Uani 1 1 d .
N11 N 0.30129(15) 0.01718(7) 0.68599(13) 0.0251(5) Uani 1 1 d .
N12 N 0.62437(14) 0.25156(7) 0.44453(12) 0.0241(5) Uani 1 1 d .
N13 N 0.63645(14) 0.24347(7) 0.52227(12) 0.0197(4) Uani 1 1 d .
N14 N 0.69798(15) 0.21300(7) 0.54652(13) 0.0264(5) Uani 1 1 d .
N15 N 0.40496(12) 0.20169(6) 0.73762(11) 0.0144(4) Uani 1 1 d .
N16 N 0.35628(13) 0.15160(6) 0.58685(11) 0.0164(4) Uani 1 1 d .
C1 C 0.64026(15) 0.25457(8) 0.89934(14) 0.0164(5) Uani 1 1 d .
C2 C 0.59494(15) 0.28291(8) 0.94846(14) 0.0181(5) Uani 1 1 d .
C3 C 0.59421(16) 0.32904(8) 0.93983(15) 0.0216(5) Uani 1 1 d .
H3B H 0.5619 0.3470 0.9739 0.026 Uiso 1 1 calc R
C4 C 0.64028(17) 0.34935(8) 0.88174(15) 0.0208(5) Uani 1 1 d .
C5 C 0.68448(16) 0.32142(8) 0.83234(15) 0.0200(5) Uani 1 1 d .
H5A H 0.7162 0.3347 0.7921 0.024 Uiso 1 1 calc R
C6 C 0.68460(15) 0.27487(8) 0.83882(14) 0.0177(5) Uani 1 1 d .
C7 C 0.72106(16) 0.24681(8) 0.77538(14) 0.0191(5) Uani 1 1 d .
H7A H 0.6695 0.2361 0.7396 0.023 Uiso 1 1 calc R
H7B H 0.7578 0.2664 0.7439 0.023 Uiso 1 1 calc R
C8 C 0.80815(16) 0.18901(8) 0.72566(14) 0.0185(5) Uani 1 1 d .
H8A H 0.7540 0.1819 0.6897 0.022 Uiso 1 1 calc R
H8B H 0.8409 0.2132 0.7005 0.022 Uiso 1 1 calc R
C9 C 0.86738(16) 0.14827(8) 0.73110(14) 0.0175(5) Uani 1 1 d .
C10 C 0.83983(15) 0.10975(8) 0.76914(14) 0.0169(5) Uani 1 1 d .
C11 C 0.89059(16) 0.07072(8) 0.76274(14) 0.0191(5) Uani 1 1 d .
C12 C 0.96682(16) 0.06934(9) 0.72153(15) 0.0222(5) Uani 1 1 d .
H12B H 0.9992 0.0421 0.7181 0.027 Uiso 1 1 calc R
C13 C 0.99582(17) 0.10783(9) 0.68520(15) 0.0249(6) Uani 1 1 d .
C14 C 0.94477(17) 0.14681(9) 0.69044(15) 0.0223(5) Uani 1 1 d .
H14B H 0.9634 0.1733 0.6654 0.027 Uiso 1 1 calc R
C15 C 0.50176(18) 0.23159(9) 1.10647(17) 0.0277(6) Uani 1 1 d .
C16 C 0.4912(2) 0.21325(12) 1.1820(2) 0.0464(9) Uani 1 1 d .
H16A H 0.5368 0.2161 1.2245 0.056 Uiso 1 1 calc R
C17 C 0.4123(2) 0.19112(10) 1.19092(19) 0.0385(7) Uani 1 1 d .
H17A H 0.4038 0.1779 1.2407 0.046 Uiso 1 1 calc R
C18 C 0.3437(2) 0.18721(9) 1.12958(18) 0.0321(7) Uani 1 1 d .
H18A H 0.2896 0.1721 1.1394 0.039 Uiso 1 1 calc R
C19 C 0.35193(19) 0.20431(9) 1.05639(18) 0.0326(7) Uani 1 1 d .
H19A H 0.3052 0.2014 1.0148 0.039 Uiso 1 1 calc R
C20 C 0.43357(18) 0.22676(8) 1.04509(16) 0.0248(6) Uani 1 1 d .
C21 C 0.63913(19) 0.39967(8) 0.87093(16) 0.0269(6) Uani 1 1 d .
H21A H 0.6833 0.4082 0.8341 0.040 Uiso 1 1 calc R
H21B H 0.6545 0.4142 0.9222 0.040 Uiso 1 1 calc R
H21C H 0.5789 0.4092 0.8495 0.040 Uiso 1 1 calc R
C22 C 1.07963(19) 0.10761(10) 0.64070(17) 0.0342(7) Uani 1 1 d .
H22A H 1.1287 0.0926 0.6728 0.051 Uiso 1 1 calc R
H22B H 1.0972 0.1385 0.6301 0.051 Uiso 1 1 calc R
H22C H 1.0671 0.0915 0.5905 0.051 Uiso 1 1 calc R
C23 C 0.76889(17) -0.02191(8) 0.81332(16) 0.0228(5) Uani 1 1 d .
C24 C 0.70221(19) -0.05565(9) 0.80766(18) 0.0297(6) Uani 1 1 d .
H24A H 0.6722 -0.0642 0.7582 0.036 Uiso 1 1 calc R
C25 C 0.6830(2) -0.07531(9) 0.87692(19) 0.0345(7) Uani 1 1 d .
H25A H 0.6373 -0.0976 0.8754 0.041 Uiso 1 1 calc R
C26 C 0.7288(2) -0.06369(10) 0.95118(19) 0.0374(7) Uani 1 1 d .
H26A H 0.7138 -0.0789 0.9975 0.045 Uiso 1 1 calc R
C27 C 0.7942(2) -0.03121(10) 0.95786(18) 0.0339(7) Uani 1 1 d .
H27A H 0.8249 -0.0236 1.0075 0.041 Uiso 1 1 calc R
C28 C 0.81337(17) -0.00969(8) 0.88714(16) 0.0244(6) Uani 1 1 d .
C29 C 0.85335(16) 0.22139(8) 0.85816(15) 0.0211(5) Uani 1 1 d .
H29A H 0.8332 0.2463 0.8909 0.025 Uiso 1 1 calc R
H29B H 0.9024 0.2329 0.8280 0.025 Uiso 1 1 calc R
C30 C 0.88909(17) 0.18472(9) 0.91095(16) 0.0259(6) Uani 1 1 d .
H30A H 0.9385 0.1967 0.9479 0.031 Uiso 1 1 calc R
H30B H 0.9149 0.1613 0.8784 0.031 Uiso 1 1 calc R
C31 C 0.80358(18) 0.19227(9) 1.02625(15) 0.0273(6) Uani 1 1 d .
H31A H 0.7759 0.2208 1.0067 0.033 Uiso 1 1 calc R
H31B H 0.8621 0.1994 1.0559 0.033 Uiso 1 1 calc R
C32 C 0.74330(19) 0.17022(10) 1.08084(16) 0.0311(6) Uani 1 1 d .
H32A H 0.6842 0.1636 1.0517 0.037 Uiso 1 1 calc R
H32B H 0.7330 0.1909 1.1248 0.037 Uiso 1 1 calc R
C33 C 0.7854(2) 0.12655(10) 1.11462(17) 0.0360(7) Uani 1 1 d .
H33A H 0.8401 0.1334 1.1500 0.043 Uiso 1 1 calc R
H33B H 0.7421 0.1109 1.1460 0.043 Uiso 1 1 calc R
C34 C 0.81011(19) 0.09629(9) 1.04673(17) 0.0325(7) Uani 1 1 d .
H34A H 0.8458 0.0705 1.0687 0.039 Uiso 1 1 calc R
H34B H 0.7543 0.0845 1.0179 0.039 Uiso 1 1 calc R
C35 C 0.86408(17) 0.12172(9) 0.98963(15) 0.0237(5) Uani 1 1 d .
H35A H 0.9236 0.1295 1.0169 0.028 Uiso 1 1 calc R
H35B H 0.8746 0.1019 0.9446 0.028 Uiso 1 1 calc R
C36 C 0.57573(18) 0.07535(9) 0.96102(17) 0.0276(6) Uani 1 1 d .
H36A H 0.6109 0.0631 1.0093 0.033 Uiso 1 1 calc R
C37 C 0.4892(2) 0.09474(12) 0.9852(2) 0.0481(9) Uani 1 1 d .
H37A H 0.5027 0.1183 1.0248 0.072 Uiso 1 1 calc R
H37B H 0.4538 0.0711 1.0078 0.072 Uiso 1 1 calc R
H37C H 0.4546 0.1076 0.9387 0.072 Uiso 1 1 calc R
C38 C 0.5608(2) 0.03805(10) 0.9010(2) 0.0449(8) Uani 1 1 d .
H38A H 0.6192 0.0266 0.8876 0.067 Uiso 1 1 calc R
H38B H 0.5269 0.0496 0.8532 0.067 Uiso 1 1 calc R
H38C H 0.5267 0.0138 0.9234 0.067 Uiso 1 1 calc R
C41 C 0.34002(16) 0.10646(8) 0.78310(14) 0.0170(5) Uani 1 1 d .
C42 C 0.28614(16) 0.06879(8) 0.79304(14) 0.0176(5) Uani 1 1 d .
C43 C 0.20711(17) 0.07103(8) 0.83026(14) 0.0210(5) Uani 1 1 d .
H43A H 0.1726 0.0447 0.8361 0.025 Uiso 1 1 calc R
C44 C 0.17810(16) 0.11156(8) 0.85898(14) 0.0205(5) Uani 1 1 d .
C45 C 0.23220(16) 0.14909(8) 0.85124(13) 0.0181(5) Uani 1 1 d .
H45A H 0.2137 0.1770 0.8713 0.022 Uiso 1 1 calc R
C46 C 0.31266(16) 0.14701(7) 0.81501(13) 0.0160(5) Uani 1 1 d .
C47 C 0.37399(16) 0.18715(8) 0.81558(13) 0.0163(5) Uani 1 1 d .
H47A H 0.3426 0.2128 0.8381 0.020 Uiso 1 1 calc R
H47B H 0.4281 0.1807 0.8520 0.020 Uiso 1 1 calc R
C48 C 0.46254(15) 0.24192(7) 0.75849(14) 0.0162(5) Uani 1 1 d .
H48A H 0.5131 0.2324 0.7966 0.019 Uiso 1 1 calc R
H48B H 0.4261 0.2637 0.7861 0.019 Uiso 1 1 calc R
C49 C 0.50144(15) 0.26593(8) 0.69130(14) 0.0170(5) Uani 1 1 d .
C50 C 0.54050(15) 0.24234(8) 0.63073(14) 0.0175(5) Uani 1 1 d .
C51 C 0.58831(16) 0.26736(8) 0.57864(14) 0.0196(5) Uani 1 1 d .
C52 C 0.59545(16) 0.31359(8) 0.58328(15) 0.0208(5) Uani 1 1 d .
H52A H 0.6285 0.3293 0.5466 0.025 Uiso 1 1 calc R
C53 C 0.55489(16) 0.33709(8) 0.64071(15) 0.0205(5) Uani 1 1 d .
C54 C 0.50908(16) 0.31239(8) 0.69433(15) 0.0193(5) Uani 1 1 d .
H54A H 0.4818 0.3280 0.7348 0.023 Uiso 1 1 calc R
C55 C 0.37055(17) -0.03734(8) 0.75888(16) 0.0235(5) Uani 1 1 d .
C56 C 0.4123(2) -0.07960(10) 0.7718(2) 0.0378(7) Uani 1 1 d .
H56A H 0.4358 -0.0889 0.8231 0.045 Uiso 1 1 calc R
C57 C 0.4174(2) -0.10627(10) 0.7073(2) 0.0385(7) Uani 1 1 d .
H57A H 0.4453 -0.1348 0.7141 0.046 Uiso 1 1 calc R
C58 C 0.38309(19) -0.09323(9) 0.6310(2) 0.0348(7) Uani 1 1 d .
H58A H 0.3878 -0.1133 0.5881 0.042 Uiso 1 1 calc R
C59 C 0.3432(2) -0.05265(9) 0.61647(18) 0.0328(7) Uani 1 1 d .
H59A H 0.3205 -0.0439 0.5646 0.039 Uiso 1 1 calc R
C60 C 0.33727(17) -0.02419(8) 0.68234(15) 0.0214(5) Uani 1 1 d .
C61 C 0.09089(18) 0.11510(9) 0.89782(16) 0.0286(6) Uani 1 1 d .
H61A H 0.0439 0.0979 0.8671 0.043 Uiso 1 1 calc R
H61B H 0.0726 0.1466 0.8998 0.043 Uiso 1 1 calc R
H61C H 0.0996 0.1031 0.9518 0.043 Uiso 1 1 calc R
C62 C 0.56324(18) 0.38745(8) 0.64809(17) 0.0270(6) Uani 1 1 d .
H62A H 0.5603 0.4009 0.5952 0.040 Uiso 1 1 calc R
H62B H 0.6210 0.3950 0.6772 0.040 Uiso 1 1 calc R
H62C H 0.5138 0.3991 0.6767 0.040 Uiso 1 1 calc R
C63 C 0.68454(18) 0.22320(9) 0.41544(15) 0.0250(6) Uani 1 1 d .
C64 C 0.7051(2) 0.21572(10) 0.33656(17) 0.0344(7) Uani 1 1 d .
H64A H 0.6749 0.2314 0.2933 0.041 Uiso 1 1 calc R
C65 C 0.7703(2) 0.18486(10) 0.32589(19) 0.0384(8) Uani 1 1 d .
H65A H 0.7849 0.1787 0.2736 0.046 Uiso 1 1 calc R
C66 C 0.8169(2) 0.16177(10) 0.3893(2) 0.0402(8) Uani 1 1 d .
H66A H 0.8629 0.1412 0.3786 0.048 Uiso 1 1 calc R
C67 C 0.7979(2) 0.16818(10) 0.46525(19) 0.0373(7) Uani 1 1 d .
H67A H 0.8291 0.1522 0.5078 0.045 Uiso 1 1 calc R
C68 C 0.72991(18) 0.19954(9) 0.47832(16) 0.0268(6) Uani 1 1 d .
C69 C 0.32869(15) 0.21466(7) 0.67975(14) 0.0158(5) Uani 1 1 d .
H69A H 0.3498 0.2374 0.6431 0.019 Uiso 1 1 calc R
H69B H 0.2808 0.2285 0.7085 0.019 Uiso 1 1 calc R
C70 C 0.28961(15) 0.17542(8) 0.63222(14) 0.0165(5) Uani 1 1 d .
H70A H 0.2641 0.1539 0.6686 0.020 Uiso 1 1 calc R
H70B H 0.2396 0.1862 0.5947 0.020 Uiso 1 1 calc R
C71 C 0.37149(16) 0.17840(8) 0.51482(14) 0.0189(5) Uani 1 1 d .
H71A H 0.3990 0.2075 0.5312 0.023 Uiso 1 1 calc R
H71B H 0.3128 0.1845 0.4847 0.023 Uiso 1 1 calc R
C72 C 0.43265(17) 0.15406(9) 0.46168(15) 0.0239(5) Uani 1 1 d .
H72A H 0.4919 0.1484 0.4912 0.029 Uiso 1 1 calc R
H72B H 0.4425 0.1730 0.4153 0.029 Uiso 1 1 calc R
C73 C 0.39004(18) 0.10949(9) 0.43350(16) 0.0274(6) Uani 1 1 d .
H73A H 0.3347 0.1153 0.3982 0.033 Uiso 1 1 calc R
H73B H 0.4326 0.0926 0.4032 0.033 Uiso 1 1 calc R
C74 C 0.36685(18) 0.08188(8) 0.50491(16) 0.0257(6) Uani 1 1 d .
H74A H 0.3321 0.0551 0.4860 0.031 Uiso 1 1 calc R
H74B H 0.4233 0.0714 0.5344 0.031 Uiso 1 1 calc R
C75 C 0.31258(16) 0.10828(8) 0.56027(15) 0.0205(5) Uani 1 1 d .
H75A H 0.2523 0.1147 0.5331 0.025 Uiso 1 1 calc R
H75B H 0.3039 0.0897 0.6074 0.025 Uiso 1 1 calc R
C76 C 0.59811(17) 0.05934(8) 0.59832(15) 0.0223(5) Uani 1 1 d .
H76A H 0.5749 0.0517 0.5428 0.027 Uiso 1 1 calc R
C77 C 0.5821(2) 0.01995(9) 0.6510(2) 0.0384(7) Uani 1 1 d .
H77A H 0.5174 0.0136 0.6487 0.058 Uiso 1 1 calc R
H77B H 0.6047 0.0270 0.7057 0.058 Uiso 1 1 calc R
H77C H 0.6139 -0.0064 0.6330 0.058 Uiso 1 1 calc R
C78 C 0.69647(17) 0.07178(9) 0.59931(17) 0.0285(6) Uani 1 1 d .
H78A H 0.7029 0.0976 0.5646 0.043 Uiso 1 1 calc R
H78B H 0.7303 0.0464 0.5805 0.043 Uiso 1 1 calc R
H78C H 0.7200 0.0794 0.6534 0.043 Uiso 1 1 calc R
C1S C 0.9517(3) 0.00742(12) 0.5039(3) 0.0592(10) Uani 1 1 d .
C2S C 0.9199(3) 0.04555(14) 0.4460(3) 0.0642(11) Uani 1 1 d .
C3S C 0.9154(4) 0.03235(19) 0.3593(5) 0.111(2) Uani 1 1 d .
C4S C 0.8831(7) 0.0625(4) 0.2881(8) 0.225(5) Uani 1 1 d .

loop_
_atom_site_aniso_label
_atom_site_aniso_U_11
_atom_site_aniso_U_22
_atom_site_aniso_U_33
_atom_site_aniso_U_23
_atom_site_aniso_U_13
_atom_site_aniso_U_12
Zr1 0.01102(11) 0.01570(11) 0.01382(11) -0.00217(8) 0.00078(8) 0.00038(8)
Zr2 0.01175(11) 0.01305(10) 0.01403(11) 0.00018(8) 0.00013(8) 0.00007(8)
O1 0.0170(8) 0.0180(8) 0.0183(9) -0.0030(7) 0.0021(7) 0.0007(7)
O2 0.0133(8) 0.0203(8) 0.0196(9) -0.0033(7) 0.0038(7) 0.0005(6)
O3 0.0200(9) 0.0214(8) 0.0202(9) 0.0013(7) 0.0047(7) -0.0006(7)
O4 0.0139(8) 0.0181(8) 0.0178(8) -0.0008(7) 0.0015(6) 0.0003(6)
O5 0.0150(8) 0.0160(8) 0.0200(9) 0.0011(6) 0.0029(7) -0.0003(6)
O6 0.0188(9) 0.0157(8) 0.0193(9) 0.0023(6) 0.0034(7) 0.0004(6)
O7 0.0188(9) 0.0193(8) 0.0204(9) -0.0029(7) 0.0024(7) 0.0022(7)
N1 0.0226(12) 0.0426(14) 0.0233(12) 0.0054(10) -0.0021(9) -0.0010(10)
N2 0.0176(10) 0.0202(10) 0.0201(11) -0.0068(8) 0.0022(8) 0.0030(8)
N3 0.0227(12) 0.0404(13) 0.0252(12) -0.0117(10) 0.0048(9) -0.0079(10)
N4 0.0234(11) 0.0192(10) 0.0245(12) -0.0039(9) 0.0006(9) 0.0024(9)
N5 0.0175(10) 0.0223(10) 0.0182(11) -0.0027(8) 0.0014(8) 0.0074(8)
N6 0.0253(12) 0.0276(11) 0.0195(11) -0.0016(9) 0.0010(9) 0.0067(9)
N7 0.0132(10) 0.0203(10) 0.0152(10) -0.0034(8) 0.0007(8) 0.0009(8)
N8 0.0224(11) 0.0195(10) 0.0204(11) -0.0007(8) -0.0043(9) -0.0001(8)
N9 0.0266(12) 0.0237(11) 0.0244(12) 0.0056(9) -0.0013(9) 0.0021(9)
N10 0.0196(10) 0.0160(9) 0.0165(10) 0.0015(8) 0.0025(8) -0.0048(8)
N11 0.0342(13) 0.0213(11) 0.0191(11) -0.0021(9) -0.0013(9) -0.0002(9)
N12 0.0243(12) 0.0309(12) 0.0170(11) 0.0056(9) 0.0009(9) -0.0083(9)
N13 0.0197(11) 0.0225(10) 0.0169(10) 0.0067(8) 0.0006(8) -0.0024(8)
N14 0.0289(12) 0.0274(12) 0.0235(12) 0.0072(9) 0.0057(10) 0.0054(9)
N15 0.0114(9) 0.0145(9) 0.0170(10) 0.0013(7) -0.0006(8) -0.0008(7)
N16 0.0154(10) 0.0177(10) 0.0159(10) 0.0001(8) -0.0010(8) -0.0010(8)
C1 0.0113(11) 0.0172(11) 0.0202(12) -0.0043(9) -0.0019(9) 0.0007(9)
C2 0.0123(11) 0.0219(12) 0.0198(12) -0.0030(10) 0.0003(9) -0.0005(9)
C3 0.0192(13) 0.0218(12) 0.0235(13) -0.0078(10) -0.0011(10) 0.0058(10)
C4 0.0194(12) 0.0188(12) 0.0231(13) -0.0024(10) -0.0042(10) 0.0017(10)
C5 0.0154(12) 0.0244(12) 0.0199(12) 0.0006(10) -0.0006(9) -0.0029(10)
C6 0.0148(12) 0.0202(12) 0.0176(12) -0.0027(9) -0.0018(9) 0.0022(9)
C7 0.0176(12) 0.0202(12) 0.0199(12) -0.0003(10) 0.0034(10) 0.0017(9)
C8 0.0189(12) 0.0221(12) 0.0148(12) -0.0015(9) 0.0028(9) 0.0021(10)
C9 0.0147(12) 0.0228(12) 0.0148(11) -0.0050(9) -0.0001(9) 0.0010(9)
C10 0.0129(11) 0.0233(12) 0.0143(11) -0.0064(9) 0.0000(9) 0.0013(9)
C11 0.0177(12) 0.0228(12) 0.0164(12) -0.0023(9) -0.0001(9) 0.0020(10)
C12 0.0175(12) 0.0295(13) 0.0199(13) -0.0038(10) 0.0030(10) 0.0082(10)
C13 0.0184(13) 0.0369(15) 0.0201(13) -0.0025(11) 0.0051(10) 0.0044(11)
C14 0.0206(13) 0.0292(13) 0.0173(12) 0.0001(10) 0.0028(10) -0.0008(10)
C15 0.0229(14) 0.0303(14) 0.0303(15) 0.0076(11) 0.0049(11) 0.0058(11)
C16 0.0302(17) 0.069(2) 0.0390(19) 0.0206(17) -0.0043(14) -0.0017(16)
C17 0.0329(17) 0.0412(17) 0.0434(19) 0.0202(14) 0.0136(14) 0.0078(13)
C18 0.0314(16) 0.0217(13) 0.0450(18) -0.0031(12) 0.0137(14) 0.0015(11)
C19 0.0295(15) 0.0346(15) 0.0350(17) -0.0119(13) 0.0101(13) -0.0063(12)
C20 0.0247(14) 0.0229(13) 0.0279(14) -0.0080(11) 0.0078(11) 0.0011(10)
C21 0.0302(15) 0.0202(13) 0.0296(15) -0.0004(11) -0.0009(12) 0.0028(11)
C22 0.0255(15) 0.0474(18) 0.0317(16) 0.0030(13) 0.0142(12) 0.0098(13)
C23 0.0232(13) 0.0180(12) 0.0279(14) 0.0007(10) 0.0060(11) 0.0075(10)
C24 0.0304(15) 0.0230(13) 0.0364(16) -0.0016(12) 0.0066(12) 0.0024(11)
C25 0.0309(16) 0.0225(13) 0.052(2) 0.0042(13) 0.0149(14) 0.0050(12)
C26 0.0409(18) 0.0332(16) 0.0405(18) 0.0107(13) 0.0168(14) 0.0114(14)
C27 0.0387(17) 0.0362(16) 0.0277(15) 0.0044(12) 0.0076(13) 0.0089(13)
C28 0.0236(14) 0.0228(13) 0.0272(14) 0.0002(10) 0.0034(11) 0.0100(10)
C29 0.0129(12) 0.0298(13) 0.0201(13) -0.0053(10) -0.0008(9) -0.0041(10)
C30 0.0216(13) 0.0312(14) 0.0244(14) -0.0050(11) -0.0011(11) -0.0001(11)
C31 0.0273(14) 0.0285(14) 0.0247(14) -0.0098(11) -0.0062(11) 0.0041(11)
C32 0.0277(15) 0.0380(16) 0.0265(15) -0.0099(12) -0.0028(12) 0.0035(12)
C33 0.0333(16) 0.0503(18) 0.0239(15) 0.0074(13) -0.0005(12) -0.0074(14)
C34 0.0288(15) 0.0244(14) 0.0415(18) 0.0039(12) -0.0124(13) -0.0016(11)
C35 0.0193(13) 0.0305(14) 0.0198(13) -0.0070(10) -0.0060(10) 0.0072(11)
C36 0.0238(14) 0.0297(14) 0.0300(15) 0.0124(11) 0.0056(11) -0.0017(11)
C37 0.0334(18) 0.064(2) 0.050(2) 0.0186(17) 0.0212(16) 0.0060(16)
C38 0.048(2) 0.0266(15) 0.058(2) 0.0027(15) -0.0025(17) -0.0093(14)
C41 0.0166(12) 0.0191(11) 0.0150(12) 0.0022(9) -0.0003(9) -0.0004(9)
C42 0.0182(12) 0.0185(11) 0.0158(12) -0.0002(9) 0.0005(9) -0.0026(9)
C43 0.0236(13) 0.0241(12) 0.0155(12) 0.0009(10) 0.0029(10) -0.0086(10)
C44 0.0178(12) 0.0295(13) 0.0143(12) -0.0018(10) 0.0015(9) -0.0028(10)
C45 0.0203(12) 0.0212(12) 0.0124(11) -0.0028(9) 0.0000(9) -0.0009(10)
C46 0.0168(12) 0.0173(11) 0.0135(11) 0.0013(9) -0.0006(9) -0.0013(9)
C47 0.0169(12) 0.0177(11) 0.0142(11) -0.0002(9) 0.0010(9) 0.0003(9)
C48 0.0148(11) 0.0132(10) 0.0202(12) -0.0008(9) 0.0001(9) -0.0010(9)
C49 0.0101(11) 0.0190(11) 0.0211(12) 0.0034(9) -0.0027(9) -0.0010(9)
C50 0.0139(11) 0.0178(11) 0.0200(12) 0.0044(9) -0.0041(9) -0.0009(9)
C51 0.0167(12) 0.0220(12) 0.0196(12) 0.0038(10) -0.0016(10) 0.0001(10)
C52 0.0178(12) 0.0231(12) 0.0209(13) 0.0090(10) -0.0022(10) -0.0066(10)
C53 0.0185(12) 0.0168(11) 0.0248(13) 0.0037(10) -0.0063(10) -0.0025(9)
C54 0.0154(12) 0.0191(12) 0.0225(13) 0.0018(10) -0.0032(10) 0.0005(9)
C55 0.0187(13) 0.0217(12) 0.0306(15) 0.0046(11) 0.0052(11) -0.0011(10)
C56 0.0392(18) 0.0295(15) 0.0446(19) 0.0096(13) 0.0039(14) 0.0085(13)
C57 0.0308(16) 0.0222(14) 0.064(2) 0.0005(14) 0.0114(15) 0.0064(12)
C58 0.0290(16) 0.0257(14) 0.051(2) -0.0126(13) 0.0096(14) -0.0026(12)
C59 0.0356(16) 0.0292(15) 0.0334(16) -0.0115(12) 0.0013(13) -0.0016(12)
C60 0.0195(13) 0.0168(11) 0.0280(14) -0.0008(10) 0.0028(10) -0.0034(10)
C61 0.0245(14) 0.0349(15) 0.0278(15) -0.0062(12) 0.0106(12) -0.0076(12)
C62 0.0275(14) 0.0187(12) 0.0336(15) 0.0044(11) -0.0032(12) -0.0049(10)
C63 0.0246(14) 0.0282(13) 0.0226(13) 0.0012(11) 0.0034(11) -0.0114(11)
C64 0.0346(17) 0.0464(17) 0.0225(14) -0.0010(13) 0.0040(12) -0.0207(14)
C65 0.0396(18) 0.0440(18) 0.0342(17) -0.0143(14) 0.0172(14) -0.0204(15)
C66 0.0449(19) 0.0344(16) 0.0451(19) -0.0044(14) 0.0250(16) -0.0063(14)
C67 0.0397(18) 0.0315(15) 0.0431(18) 0.0053(13) 0.0173(15) 0.0031(13)
C68 0.0292(15) 0.0246(13) 0.0280(15) 0.0037(11) 0.0101(12) -0.0051(11)
C69 0.0132(11) 0.0176(11) 0.0165(12) 0.0022(9) -0.0002(9) 0.0016(9)
C70 0.0119(11) 0.0193(11) 0.0179(12) 0.0017(9) -0.0010(9) 0.0001(9)
C71 0.0186(12) 0.0217(12) 0.0160(12) 0.0026(9) -0.0010(9) -0.0002(10)
C72 0.0222(13) 0.0310(14) 0.0184(13) -0.0022(10) 0.0020(10) 0.0003(11)
C73 0.0228(14) 0.0353(15) 0.0238(14) -0.0113(11) -0.0002(11) 0.0015(11)
C74 0.0227(14) 0.0242(13) 0.0288(15) -0.0088(11) -0.0060(11) -0.0013(10)
C75 0.0193(12) 0.0185(12) 0.0224(13) -0.0009(10) -0.0061(10) -0.0017(10)
C76 0.0234(13) 0.0207(12) 0.0229(13) -0.0077(10) 0.0022(10) 0.0031(10)
C77 0.0355(17) 0.0214(14) 0.058(2) 0.0040(13) 0.0047(15) 0.0025(12)
C78 0.0202(13) 0.0364(15) 0.0289(15) -0.0045(12) 0.0027(11) 0.0034(11)
C1S 0.053(2) 0.045(2) 0.081(3) 0.002(2) 0.016(2) -0.0035(18)
C2S 0.053(2) 0.061(3) 0.078(3) 0.011(2) 0.001(2) -0.006(2)
C3S 0.089(4) 0.074(4) 0.165(7) 0.015(4) -0.005(4) -0.004(3)
C4S 0.178(10) 0.210(11) 0.282(14) -0.005(10) -0.002(9) -0.008(8)

loop_
_atom_type_symbol
_atom_type_description
_atom_type_scat_dispersion_real
_atom_type_scat_dispersion_imag
_atom_type_scat_source
C C 0.0033 0.0016 'International Tables Vol C Tables 4.2.6.8 and 6.1.1.4'
H H 0.0000 0.0000 'International Tables Vol C Tables 4.2.6.8 and 6.1.1.4'
N N 0.0061 0.0033 'International Tables Vol C Tables 4.2.6.8 and 6.1.1.4'
O O 0.0106 0.0060 'International Tables Vol C Tables 4.2.6.8 and 6.1.1.4'
Zr Zr -2.9673 0.5597 'International Tables Vol C Tables 4.2.6.8 and 6.1.1.4'

loop_
_geom_angle_atom_site_label_1
_geom_angle_atom_site_label_2
_geom_angle_atom_site_label_3
_geom_angle
_geom_angle_site_symmetry_1
O3 Zr1 O4 102.17(7) .
O3 Zr1 O2 100.22(7) .
O4 Zr1 O2 96.49(6) .
O3 Zr1 O1 99.46(7) .
O4 Zr1 O1 92.80(6) .
O2 Zr1 O1 155.91(6) .
O3 Zr1 N7 166.24(7) .
O4 Zr1 N7 91.50(6) .
O2 Zr1 N7 79.54(6) .
O1 Zr1 N7 78.04(6) .
O3 Zr1 N8 93.79(7) .
O4 Zr1 N8 163.99(7) .
O2 Zr1 N8 81.67(7) .
O1 Zr1 N8 83.29(6) .
N7 Zr1 N8 72.51(6) .
O7 Zr2 O4 104.06(7) .
O7 Zr2 O6 99.74(7) .
O4 Zr2 O6 91.56(7) .
O7 Zr2 O5 99.29(7) .
O4 Zr2 O5 98.43(6) .
O6 Zr2 O5 155.64(6) .
O7 Zr2 N15 167.31(7) .
O4 Zr2 N15 88.51(6) .
O6 Zr2 N15 77.87(6) .
O5 Zr2 N15 80.22(6) .
O7 Zr2 N16 94.33(7) .
O4 Zr2 N16 161.03(6) .
O6 Zr2 N16 80.58(6) .
O5 Zr2 N16 82.95(6) .
N15 Zr2 N16 73.01(6) .
C1 O1 Zr1 142.16(15) .
C10 O2 Zr1 142.79(15) .
C36 O3 Zr1 165.75(17) .
Zr1 O4 Zr2 166.25(9) .
C41 O5 Zr2 141.52(14) .
C50 O6 Zr2 141.19(15) .
C76 O7 Zr2 164.78(16) .
N2 N1 C15 102.1(2) .
N1 N2 N3 118.0(2) .
N1 N2 C2 123.2(2) .
N3 N2 C2 118.6(2) .
N2 N3 C20 102.3(2) .
N5 N4 C23 102.2(2) .
N6 N5 N4 117.9(2) .
N6 N5 C11 120.9(2) .
N4 N5 C11 119.7(2) .
N5 N6 C28 102.3(2) .
C29 N7 C7 109.89(18) .
C29 N7 C8 112.39(18) .
C7 N7 C8 103.47(17) .
C29 N7 Zr1 111.69(14) .
C7 N7 Zr1 109.00(13) .
C8 N7 Zr1 110.06(13) .
C31 N8 C35 107.92(19) .
C31 N8 C30 109.9(2) .
C35 N8 C30 103.39(19) .
C31 N8 Zr1 114.34(15) .
C35 N8 Zr1 114.79(14) .
C30 N8 Zr1 105.90(14) .
N10 N9 C55 102.3(2) .
N9 N10 N11 117.6(2) .
N9 N10 C42 121.6(2) .
N11 N10 C42 120.88(19) .
N10 N11 C60 102.5(2) .
N13 N12 C63 102.2(2) .
N14 N13 N12 117.2(2) .
N14 N13 C51 120.3(2) .
N12 N13 C51 122.4(2) .
N13 N14 C68 103.0(2) .
C69 N15 C48 109.60(17) .
C69 N15 C47 112.33(17) .
C48 N15 C47 103.74(17) .
C69 N15 Zr2 111.40(13) .
C48 N15 Zr2 109.28(13) .
C47 N15 Zr2 110.20(13) .
C70 N16 C71 108.87(17) .
C70 N16 C75 105.97(17) .
C71 N16 C75 108.02(18) .
C70 N16 Zr2 105.29(13) .
C71 N16 Zr2 113.79(14) .
C75 N16 Zr2 114.48(13) .
O1 C1 C2 120.5(2) .
O1 C1 C6 122.3(2) .
C2 C1 C6 117.1(2) .
C3 C2 C1 122.5(2) .
C3 C2 N2 120.1(2) .
C1 C2 N2 117.2(2) .
C2 C3 C4 120.6(2) .
C2 C3 H3B 119.7 .
C4 C3 H3B 119.7 .
C5 C4 C3 117.2(2) .
C5 C4 C21 121.6(2) .
C3 C4 C21 121.2(2) .
C4 C5 C6 123.2(2) .
C4 C5 H5A 118.4 .
C6 C5 H5A 118.4 .
C5 C6 C1 119.3(2) .
C5 C6 C7 119.8(2) .
C1 C6 C7 120.4(2) .
N7 C7 C6 117.1(2) .
N7 C7 H7A 108.0 .
C6 C7 H7A 108.0 .
N7 C7 H7B 108.0 .
C6 C7 H7B 108.0 .
H7A C7 H7B 107.3 .
C9 C8 N7 117.38(19) .
C9 C8 H8A 108.0 .
N7 C8 H8A 108.0 .
C9 C8 H8B 108.0 .
N7 C8 H8B 108.0 .
H8A C8 H8B 107.2 .
C14 C9 C10 119.4(2) .
C14 C9 C8 120.1(2) .
C10 C9 C8 120.0(2) .
O2 C10 C9 121.5(2) .
O2 C10 C11 120.7(2) .
C9 C10 C11 117.8(2) .
C12 C11 C10 122.5(2) .
C12 C11 N5 121.0(2) .
C10 C11 N5 116.5(2) .
C11 C12 C13 120.0(2) .
C11 C12 H12B 120.0 .
C13 C12 H12B 120.0 .
C12 C13 C14 117.9(2) .
C12 C13 C22 121.3(2) .
C14 C13 C22 120.9(2) .
C9 C14 C13 122.4(2) .
C9 C14 H14B 118.8 .
C13 C14 H14B 118.8 .
N1 C15 C20 108.8(2) .
N1 C15 C16 131.0(3) .
C20 C15 C16 120.2(3) .
C17 C16 C15 116.9(3) .
C17 C16 H16A 121.5 .
C15 C16 H16A 121.5 .
C16 C17 C18 122.4(3) .
C16 C17 H17A 118.8 .
C18 C17 H17A 118.8 .
C19 C18 C17 122.0(3) .
C19 C18 H18A 119.0 .
C17 C18 H18A 119.0 .
C18 C19 C20 116.7(3) .
C18 C19 H19A 121.6 .
C20 C19 H19A 121.6 .
N3 C20 C15 108.8(2) .
N3 C20 C19 129.6(3) .
C15 C20 C19 121.7(3) .
C4 C21 H21A 109.5 .
C4 C21 H21B 109.5 .
H21A C21 H21B 109.5 .
C4 C21 H21C 109.5 .
H21A C21 H21C 109.5 .
H21B C21 H21C 109.5 .
C13 C22 H22A 109.5 .
C13 C22 H22B 109.5 .
H22A C22 H22B 109.5 .
C13 C22 H22C 109.5 .
H22A C22 H22C 109.5 .
H22B C22 H22C 109.5 .
N4 C23 C28 108.8(2) .
N4 C23 C24 130.0(3) .
C28 C23 C24 121.1(2) .
C25 C24 C23 116.6(3) .
C25 C24 H24A 121.7 .
C23 C24 H24A 121.7 .
C24 C25 C26 122.4(3) .
C24 C25 H25A 118.8 .
C26 C25 H25A 118.8 .
C27 C26 C25 121.8(3) .
C27 C26 H26A 119.1 .
C25 C26 H26A 119.1 .
C26 C27 C28 116.6(3) .
C26 C27 H27A 121.7 .
C28 C27 H27A 121.7 .
N6 C28 C23 108.8(2) .
N6 C28 C27 129.7(3) .
C23 C28 C27 121.4(3) .
N7 C29 C30 113.0(2) .
N7 C29 H29A 109.0 .
C30 C29 H29A 109.0 .
N7 C29 H29B 109.0 .
C30 C29 H29B 109.0 .
H29A C29 H29B 107.8 .
C29 C30 N8 113.8(2) .
C29 C30 H30A 108.8 .
N8 C30 H30A 108.8 .
C29 C30 H30B 108.8 .
N8 C30 H30B 108.8 .
H30A C30 H30B 107.7 .
N8 C31 C32 112.0(2) .
N8 C31 H31A 109.2 .
C32 C31 H31A 109.2 .
N8 C31 H31B 109.2 .
C32 C31 H31B 109.2 .
H31A C31 H31B 107.9 .
C31 C32 C33 110.8(2) .
C31 C32 H32A 109.5 .
C33 C32 H32A 109.5 .
C31 C32 H32B 109.5 .
C33 C32 H32B 109.5 .
H32A C32 H32B 108.1 .
C34 C33 C32 109.7(2) .
C34 C33 H33A 109.7 .
C32 C33 H33A 109.7 .
C34 C33 H33B 109.7 .
C32 C33 H33B 109.7 .
H33A C33 H33B 108.2 .
C35 C34 C33 111.2(2) .
C35 C34 H34A 109.4 .
C33 C34 H34A 109.4 .
C35 C34 H34B 109.4 .
C33 C34 H34B 109.4 .
H34A C34 H34B 108.0 .
N8 C35 C34 113.6(2) .
N8 C35 H35A 108.9 .
C34 C35 H35A 108.9 .
N8 C35 H35B 108.9 .
C34 C35 H35B 108.9 .
H35A C35 H35B 107.7 .
O3 C36 C37 109.3(2) .
O3 C36 C38 109.1(2) .
C37 C36 C38 112.9(3) .
O3 C36 H36A 108.5 .
C37 C36 H36A 108.5 .
C38 C36 H36A 108.5 .
C36 C37 H37A 109.5 .
C36 C37 H37B 109.5 .
H37A C37 H37B 109.5 .
C36 C37 H37C 109.5 .
H37A C37 H37C 109.5 .
H37B C37 H37C 109.5 .
C36 C38 H38A 109.5 .
C36 C38 H38B 109.5 .
H38A C38 H38B 109.5 .
C36 C38 H38C 109.5 .
H38A C38 H38C 109.5 .
H38B C38 H38C 109.5 .
O5 C41 C42 121.5(2) .
O5 C41 C46 121.3(2) .
C42 C41 C46 117.2(2) .
C43 C42 C41 122.4(2) .
C43 C42 N10 119.1(2) .
C41 C42 N10 118.5(2) .
C42 C43 C44 120.4(2) .
C42 C43 H43A 119.8 .
C44 C43 H43A 119.8 .
C43 C44 C45 117.8(2) .
C43 C44 C61 121.4(2) .
C45 C44 C61 120.8(2) .
C44 C45 C46 122.2(2) .
C44 C45 H45A 118.9 .
C46 C45 H45A 118.9 .
C45 C46 C41 119.9(2) .
C45 C46 C47 120.4(2) .
C41 C46 C47 119.5(2) .
N15 C47 C46 117.23(19) .
N15 C47 H47A 108.0 .
C46 C47 H47A 108.0 .
N15 C47 H47B 108.0 .
C46 C47 H47B 108.0 .
H47A C47 H47B 107.2 .
N15 C48 C49 116.96(19) .
N15 C48 H48A 108.1 .
C49 C48 H48A 108.1 .
N15 C48 H48B 108.1 .
C49 C48 H48B 108.1 .
H48A C48 H48B 107.3 .
C54 C49 C50 119.1(2) .
C54 C49 C48 118.8(2) .
C50 C49 C48 121.6(2) .
O6 C50 C51 120.6(2) .
O6 C50 C49 122.1(2) .
C51 C50 C49 117.3(2) .
C52 C51 C50 122.4(2) .
C52 C51 N13 119.5(2) .
C50 C51 N13 117.9(2) .
C53 C52 C51 120.6(2) .
C53 C52 H52A 119.7 .
C51 C52 H52A 119.7 .
C52 C53 C54 117.5(2) .
C52 C53 C62 121.6(2) .
C54 C53 C62 120.8(2) .
C49 C54 C53 123.1(2) .
C49 C54 H54A 118.5 .
C53 C54 H54A 118.5 .
N9 C55 C60 108.9(2) .
N9 C55 C56 130.6(3) .
C60 C55 C56 120.5(3) .
C57 C56 C55 116.8(3) .
C57 C56 H56A 121.6 .
C55 C56 H56A 121.6 .
C56 C57 C58 122.5(3) .
C56 C57 H57A 118.7 .
C58 C57 H57A 118.7 .
C59 C58 C57 122.0(3) .
C59 C58 H58A 119.0 .
C57 C58 H58A 119.0 .
C58 C59 C60 116.7(3) .
C58 C59 H59A 121.7 .
C60 C59 H59A 121.7 .
N11 C60 C55 108.8(2) .
N11 C60 C59 129.8(3) .
C55 C60 C59 121.4(2) .
C44 C61 H61A 109.5 .
C44 C61 H61B 109.5 .
H61A C61 H61B 109.5 .
C44 C61 H61C 109.5 .
H61A C61 H61C 109.5 .
H61B C61 H61C 109.5 .
C53 C62 H62A 109.5 .
C53 C62 H62B 109.5 .
H62A C62 H62B 109.5 .
C53 C62 H62C 109.5 .
H62A C62 H62C 109.5 .
H62B C62 H62C 109.5 .
N12 C63 C68 109.1(2) .
N12 C63 C64 130.3(3) .
C68 C63 C64 120.6(3) .
C65 C64 C63 116.6(3) .
C65 C64 H64A 121.7 .
C63 C64 H64A 121.7 .
C64 C65 C66 122.6(3) .
C64 C65 H65A 118.7 .
C66 C65 H65A 118.7 .
C67 C66 C65 121.7(3) .
C67 C66 H66A 119.2 .
C65 C66 H66A 119.2 .
C66 C67 C68 117.1(3) .
C66 C67 H67A 121.4 .
C68 C67 H67A 121.4 .
N14 C68 C63 108.6(2) .
N14 C68 C67 130.1(3) .
C63 C68 C67 121.3(3) .
N15 C69 C70 112.76(18) .
N15 C69 H69A 109.0 .
C70 C69 H69A 109.0 .
N15 C69 H69B 109.0 .
C70 C69 H69B 109.0 .
H69A C69 H69B 107.8 .
N16 C70 C69 113.76(18) .
N16 C70 H70A 108.8 .
C69 C70 H70A 108.8 .
N16 C70 H70B 108.8 .
C69 C70 H70B 108.8 .
H70A C70 H70B 107.7 .
N16 C71 C72 111.78(19) .
N16 C71 H71A 109.3 .
C72 C71 H71A 109.3 .
N16 C71 H71B 109.3 .
C72 C71 H71B 109.3 .
H71A C71 H71B 107.9 .
C71 C72 C73 110.2(2) .
C71 C72 H72A 109.6 .
C73 C72 H72A 109.6 .
C71 C72 H72B 109.6 .
C73 C72 H72B 109.6 .
H72A C72 H72B 108.1 .
C74 C73 C72 109.7(2) .
C74 C73 H73A 109.7 .
C72 C73 H73A 109.7 .
C74 C73 H73B 109.7 .
C72 C73 H73B 109.7 .
H73A C73 H73B 108.2 .
C75 C74 C73 112.4(2) .
C75 C74 H74A 109.1 .
C73 C74 H74A 109.1 .
C75 C74 H74B 109.1 .
C73 C74 H74B 109.1 .
H74A C74 H74B 107.9 .
N16 C75 C74 113.2(2) .
N16 C75 H75A 108.9 .
C74 C75 H75A 108.9 .
N16 C75 H75B 108.9 .
C74 C75 H75B 108.9 .
H75A C75 H75B 107.8 .
O7 C76 C77 109.3(2) .
O7 C76 C78 108.6(2) .
C77 C76 C78 112.9(2) .
O7 C76 H76A 108.7 .
C77 C76 H76A 108.7 .
C78 C76 H76A 108.7 .
C76 C77 H77A 109.5 .
C76 C77 H77B 109.5 .
H77A C77 H77B 109.5 .
C76 C77 H77C 109.5 .
H77A C77 H77C 109.5 .
H77B C77 H77C 109.5 .
C76 C78 H78A 109.5 .
C76 C78 H78B 109.5 .
H78A C78 H78B 109.5 .
C76 C78 H78C 109.5 .
H78A C78 H78C 109.5 .
H78B C78 H78C 109.5 .
C1S C1S C2S 113.3(4) 3_756
C3S C2S C1S 114.1(4) .
C2S C3S C4S 126.0(6) .

loop_
_geom_bond_atom_site_label_1
_geom_bond_atom_site_label_2
_geom_bond_distance
_geom_bond_site_symmetry_2
Zr1 O3 1.9128(16) .
Zr1 O4 1.9552(16) .
Zr1 O2 2.0428(15) .
Zr1 O1 2.0646(15) .
Zr1 N7 2.4765(19) .
Zr1 N8 2.550(2) .
Zr2 O7 1.9177(16) .
Zr2 O4 1.9552(16) .
Zr2 O6 2.0461(16) .
Zr2 O5 2.0498(15) .
Zr2 N15 2.4594(19) .
Zr2 N16 2.5725(19) .
O1 C1 1.326(3) .
O2 C10 1.332(3) .
O3 C36 1.412(3) .
O5 C41 1.328(3) .
O6 C50 1.322(3) .
O7 C76 1.419(3) .
N1 N2 1.316(3) .
N1 C15 1.364(3) .
N2 N3 1.333(3) .
N2 C2 1.435(3) .
N3 C20 1.352(3) .
N4 N5 1.336(3) .
N4 C23 1.353(3) .
N5 N6 1.329(3) .
N5 C11 1.433(3) .
N6 C28 1.353(3) .
N7 C29 1.481(3) .
N7 C7 1.496(3) .
N7 C8 1.508(3) .
N8 C31 1.469(3) .
N8 C35 1.491(3) .
N8 C30 1.509(3) .
N9 N10 1.330(3) .
N9 C55 1.354(3) .
N10 N11 1.333(3) .
N10 C42 1.433(3) .
N11 C60 1.350(3) .
N12 N13 1.337(3) .
N12 C63 1.357(3) .
N13 N14 1.330(3) .
N13 C51 1.435(3) .
N14 C68 1.350(3) .
N15 C69 1.485(3) .
N15 C48 1.499(3) .
N15 C47 1.503(3) .
N16 C70 1.490(3) .
N16 C71 1.494(3) .
N16 C75 1.499(3) .
C1 C2 1.402(3) .
C1 C6 1.406(3) .
C2 C3 1.384(3) .
C3 C4 1.389(4) .
C3 H3B 0.9500 .
C4 C5 1.389(3) .
C4 C21 1.513(3) .
C5 C6 1.394(3) .
C5 H5A 0.9500 .
C6 C7 1.502(3) .
C7 H7A 0.9900 .
C7 H7B 0.9900 .
C8 C9 1.500(3) .
C8 H8A 0.9900 .
C8 H8B 0.9900 .
C9 C14 1.396(3) .
C9 C10 1.398(3) .
C10 C11 1.398(3) .
C11 C12 1.386(3) .
C12 C13 1.390(4) .
C12 H12B 0.9500 .
C13 C14 1.397(4) .
C13 C22 1.515(3) .
C14 H14B 0.9500 .
C15 C20 1.396(4) .
C15 C16 1.414(4) .
C16 C17 1.369(4) .
C16 H16A 0.9500 .
C17 C18 1.397(4) .
C17 H17A 0.9500 .
C18 C19 1.358(4) .
C18 H18A 0.9500 .
C19 C20 1.417(4) .
C19 H19A 0.9500 .
C21 H21A 0.9800 .
C21 H21B 0.9800 .
C21 H21C 0.9800 .
C22 H22A 0.9800 .
C22 H22B 0.9800 .
C22 H22C 0.9800 .
C23 C28 1.411(4) .
C23 C24 1.412(4) .
C24 C25 1.366(4) .
C24 H24A 0.9500 .
C25 C26 1.421(4) .
C25 H25A 0.9500 .
C26 C27 1.371(4) .
C26 H26A 0.9500 .
C27 C28 1.412(4) .
C27 H27A 0.9500 .
C29 C30 1.483(4) .
C29 H29A 0.9900 .
C29 H29B 0.9900 .
C30 H30A 0.9900 .
C30 H30B 0.9900 .
C31 C32 1.498(4) .
C31 H31A 0.9900 .
C31 H31B 0.9900 .
C32 C33 1.535(4) .
C32 H32A 0.9900 .
C32 H32B 0.9900 .
C33 C34 1.533(4) .
C33 H33A 0.9900 .
C33 H33B 0.9900 .
C34 C35 1.516(4) .
C34 H34A 0.9900 .
C34 H34B 0.9900 .
C35 H35A 0.9900 .
C35 H35B 0.9900 .
C36 C37 1.503(4) .
C36 C38 1.511(4) .
C36 H36A 1.0000 .
C37 H37A 0.9800 .
C37 H37B 0.9800 .
C37 H37C 0.9800 .
C38 H38A 0.9800 .
C38 H38B 0.9800 .
C38 H38C 0.9800 .
C41 C42 1.400(3) .
C41 C46 1.401(3) .
C42 C43 1.386(3) .
C43 C44 1.387(3) .
C43 H43A 0.9500 .
C44 C45 1.393(3) .
C44 C61 1.512(3) .
C45 C46 1.396(3) .
C45 H45A 0.9500 .
C46 C47 1.506(3) .
C47 H47A 0.9900 .
C47 H47B 0.9900 .
C48 C49 1.505(3) .
C48 H48A 0.9900 .
C48 H48B 0.9900 .
C49 C54 1.392(3) .
C49 C50 1.413(3) .
C50 C51 1.399(3) .
C51 C52 1.385(3) .
C52 C53 1.382(4) .
C52 H52A 0.9500 .
C53 C54 1.395(3) .
C53 C62 1.512(3) .
C54 H54A 0.9500 .
C55 C60 1.404(4) .
C55 C56 1.415(4) .
C56 C57 1.361(4) .
C56 H56A 0.9500 .
C57 C58 1.403(4) .
C57 H57A 0.9500 .
C58 C59 1.361(4) .
C58 H58A 0.9500 .
C59 C60 1.412(4) .
C59 H59A 0.9500 .
C61 H61A 0.9800 .
C61 H61B 0.9800 .
C61 H61C 0.9800 .
C62 H62A 0.9800 .
C62 H62B 0.9800 .
C62 H62C 0.9800 .
C63 C68 1.402(4) .
C63 C64 1.416(4) .
C64 C65 1.362(4) .
C64 H64A 0.9500 .
C65 C66 1.408(5) .
C65 H65A 0.9500 .
C66 C67 1.357(4) .
C66 H66A 0.9500 .
C67 C68 1.411(4) .
C67 H67A 0.9500 .
C69 C70 1.509(3) .
C69 H69A 0.9900 .
C69 H69B 0.9900 .
C70 H70A 0.9900 .
C70 H70B 0.9900 .
C71 C72 1.522(3) .
C71 H71A 0.9900 .
C71 H71B 0.9900 .
C72 C73 1.532(4) .
C72 H72A 0.9900 .
C72 H72B 0.9900 .
C73 C74 1.530(4) .
C73 H73A 0.9900 .
C73 H73B 0.9900 .
C74 C75 1.514(3) .
C74 H74A 0.9900 .
C74 H74B 0.9900 .
C75 H75A 0.9900 .
C75 H75B 0.9900 .
C76 C77 1.509(4) .
C76 C78 1.510(4) .
C76 H76A 1.0000 .
C77 H77A 0.9800 .
C77 H77B 0.9800 .
C77 H77C 0.9800 .
C78 H78A 0.9800 .
C78 H78B 0.9800 .
C78 H78C 0.9800 .
C1S C1S 1.522(7) 3_756
C1S C2S 1.550(6) .
C2S C3S 1.517(8) .
C3S C4S 1.548(12) .

loop_
_geom_torsion_atom_site_label_1
_geom_torsion_atom_site_label_2
_geom_torsion_atom_site_label_3
_geom_torsion_atom_site_label_4
_geom_torsion
_geom_torsion_site_symmetry_1
O3 Zr1 O1 C1 -177.0(2) .
O4 Zr1 O1 C1 -74.1(2) .
O2 Zr1 O1 C1 38.6(3) .
N7 Zr1 O1 C1 16.8(2) .
N8 Zr1 O1 C1 90.3(2) .
O3 Zr1 O2 C10 -163.2(2) .
O4 Zr1 O2 C10 93.2(2) .
O1 Zr1 O2 C10 -18.8(3) .
N7 Zr1 O2 C10 2.9(2) .
N8 Zr1 O2 C10 -70.8(2) .
O4 Zr1 O3 C36 23.8(6) .
O2 Zr1 O3 C36 -75.2(6) .
O1 Zr1 O3 C36 118.7(6) .
N7 Zr1 O3 C36 -163.0(6) .
N8 Zr1 O3 C36 -157.4(6) .
O3 Zr1 O4 Zr2 -40.1(4) .
O2 Zr1 O4 Zr2 61.8(4) .
O1 Zr1 O4 Zr2 -140.4(4) .
N7 Zr1 O4 Zr2 141.5(4) .
N8 Zr1 O4 Zr2 144.3(3) .
O7 Zr2 O4 Zr1 -54.7(4) .
O6 Zr2 O4 Zr1 -155.1(4) .
O5 Zr2 O4 Zr1 47.2(4) .
N15 Zr2 O4 Zr1 127.1(4) .
N16 Zr2 O4 Zr1 140.0(3) .
O7 Zr2 O5 C41 -158.0(2) .
O4 Zr2 O5 C41 96.1(2) .
O6 Zr2 O5 C41 -17.0(3) .
N15 Zr2 O5 C41 9.1(2) .
N16 Zr2 O5 C41 -64.8(2) .
O7 Zr2 O6 C50 -165.1(2) .
O4 Zr2 O6 C50 -60.5(2) .
O5 Zr2 O6 C50 54.0(3) .
N15 Zr2 O6 C50 27.6(2) .
N16 Zr2 O6 C50 102.1(2) .
O4 Zr2 O7 C76 35.5(6) .
O6 Zr2 O7 C76 129.6(6) .
O5 Zr2 O7 C76 -65.7(6) .
N15 Zr2 O7 C76 -152.4(5) .
N16 Zr2 O7 C76 -149.2(6) .
C15 N1 N2 N3 0.2(3) .
C15 N1 N2 C2 -175.2(2) .
N1 N2 N3 C20 0.1(3) .
C2 N2 N3 C20 175.7(2) .
C23 N4 N5 N6 -0.4(3) .
C23 N4 N5 C11 -166.8(2) .
N4 N5 N6 C28 0.6(3) .
C11 N5 N6 C28 166.8(2) .
O3 Zr1 N7 C29 -2.3(4) .
O4 Zr1 N7 C29 171.16(15) .
O2 Zr1 N7 C29 -92.52(15) .
O1 Zr1 N7 C29 78.61(15) .
N8 Zr1 N7 C29 -8.04(14) .
O3 Zr1 N7 C7 -123.9(3) .
O4 Zr1 N7 C7 49.55(14) .
O2 Zr1 N7 C7 145.87(15) .
O1 Zr1 N7 C7 -43.00(14) .
N8 Zr1 N7 C7 -129.65(15) .
O3 Zr1 N7 C8 123.3(3) .
O4 Zr1 N7 C8 -63.28(14) .
O2 Zr1 N7 C8 33.04(14) .
O1 Zr1 N7 C8 -155.83(15) .
N8 Zr1 N7 C8 117.52(15) .
O3 Zr1 N8 C31 -75.89(17) .
O4 Zr1 N8 C31 99.8(3) .
O2 Zr1 N8 C31 -175.68(17) .
O1 Zr1 N8 C31 23.20(16) .
N7 Zr1 N8 C31 102.73(17) .
O3 Zr1 N8 C35 49.62(17) .
O4 Zr1 N8 C35 -134.7(2) .
O2 Zr1 N8 C35 -50.18(16) .
O1 Zr1 N8 C35 148.71(17) .
N7 Zr1 N8 C35 -131.76(17) .
O3 Zr1 N8 C30 163.00(15) .
O4 Zr1 N8 C30 -21.3(3) .
O2 Zr1 N8 C30 63.20(15) .
O1 Zr1 N8 C30 -97.91(15) .
N7 Zr1 N8 C30 -18.38(14) .
C55 N9 N10 N11 0.2(3) .
C55 N9 N10 C42 -178.4(2) .
N9 N10 N11 C60 0.1(3) .
C42 N10 N11 C60 178.8(2) .
C63 N12 N13 N14 0.1(3) .
C63 N12 N13 C51 177.8(2) .
N12 N13 N14 C68 0.0(3) .
C51 N13 N14 C68 -177.8(2) .
O7 Zr2 N15 C69 -5.9(4) .
O4 Zr2 N15 C69 166.45(14) .
O6 Zr2 N15 C69 74.54(14) .
O5 Zr2 N15 C69 -94.74(14) .
N16 Zr2 N15 C69 -9.19(13) .
O7 Zr2 N15 C48 -127.1(3) .
O4 Zr2 N15 C48 45.21(14) .
O6 Zr2 N15 C48 -46.71(14) .
O5 Zr2 N15 C48 144.02(14) .
N16 Zr2 N15 C48 -130.43(14) .
O7 Zr2 N15 C47 119.5(3) .
O4 Zr2 N15 C47 -68.17(14) .
O6 Zr2 N15 C47 -160.09(14) .
O5 Zr2 N15 C47 30.64(13) .
N16 Zr2 N15 C47 116.19(14) .
O7 Zr2 N16 C70 162.69(13) .
O4 Zr2 N16 C70 -31.6(3) .
O6 Zr2 N16 C70 -98.14(13) .
O5 Zr2 N16 C70 63.84(13) .
N15 Zr2 N16 C70 -18.04(13) .
O7 Zr2 N16 C71 -78.17(15) .
O4 Zr2 N16 C71 87.6(2) .
O6 Zr2 N16 C71 21.01(14) .
O5 Zr2 N16 C71 -177.02(15) .
N15 Zr2 N16 C71 101.10(15) .
O7 Zr2 N16 C75 46.73(16) .
O4 Zr2 N16 C75 -147.53(19) .
O6 Zr2 N16 C75 145.90(16) .
O5 Zr2 N16 C75 -52.12(15) .
N15 Zr2 N16 C75 -134.00(16) .
Zr1 O1 C1 C2 176.93(17) .
Zr1 O1 C1 C6 -1.0(4) .
O1 C1 C2 C3 -179.1(2) .
C6 C1 C2 C3 -1.1(3) .
O1 C1 C2 N2 -4.6(3) .
C6 C1 C2 N2 173.4(2) .
N1 N2 C2 C3 -89.0(3) .
N3 N2 C2 C3 95.6(3) .
N1 N2 C2 C1 96.3(3) .
N3 N2 C2 C1 -79.0(3) .
C1 C2 C3 C4 -0.9(4) .
N2 C2 C3 C4 -175.3(2) .
C2 C3 C4 C5 1.5(4) .
C2 C3 C4 C21 179.2(2) .
C3 C4 C5 C6 -0.2(4) .
C21 C4 C5 C6 -177.9(2) .
C4 C5 C6 C1 -1.8(4) .
C4 C5 C6 C7 170.1(2) .
O1 C1 C6 C5 -179.6(2) .
C2 C1 C6 C5 2.4(3) .
O1 C1 C6 C7 8.5(3) .
C2 C1 C6 C7 -169.5(2) .
C29 N7 C7 C6 -55.6(3) .
C8 N7 C7 C6 -175.8(2) .
Zr1 N7 C7 C6 67.1(2) .
C5 C6 C7 N7 139.1(2) .
C1 C6 C7 N7 -49.0(3) .
C29 N7 C8 C9 61.3(3) .
C7 N7 C8 C9 179.8(2) .
Zr1 N7 C8 C9 -63.8(2) .
N7 C8 C9 C14 -133.8(2) .
N7 C8 C9 C10 53.7(3) .
Zr1 O2 C10 C9 -16.7(4) .
Zr1 O2 C10 C11 163.71(18) .
C14 C9 C10 O2 178.7(2) .
C8 C9 C10 O2 -8.8(3) .
C14 C9 C10 C11 -1.7(3) .
C8 C9 C10 C11 170.8(2) .
O2 C10 C11 C12 -179.4(2) .
C9 C10 C11 C12 1.0(4) .
O2 C10 C11 N5 3.3(3) .
C9 C10 C11 N5 -176.4(2) .
N6 N5 C11 C12 104.5(3) .
N4 N5 C11 C12 -89.5(3) .
N6 N5 C11 C10 -78.1(3) .
N4 N5 C11 C10 87.9(3) .
C10 C11 C12 C13 0.6(4) .
N5 C11 C12 C13 177.8(2) .
C11 C12 C13 C14 -1.4(4) .
C11 C12 C13 C22 179.1(2) .
C10 C9 C14 C13 0.9(4) .
C8 C9 C14 C13 -171.6(2) .
C12 C13 C14 C9 0.7(4) .
C22 C13 C14 C9 -179.8(2) .
N2 N1 C15 C20 -0.4(3) .
N2 N1 C15 C16 179.1(3) .
N1 C15 C16 C17 -179.6(3) .
C20 C15 C16 C17 0.0(5) .
C15 C16 C17 C18 -1.3(5) .
C16 C17 C18 C19 1.5(5) .
C17 C18 C19 C20 -0.4(4) .
N2 N3 C20 C15 -0.4(3) .
N2 N3 C20 C19 179.4(3) .
N1 C15 C20 N3 0.6(3) .
C16 C15 C20 N3 -179.1(3) .
N1 C15 C20 C19 -179.3(2) .
C16 C15 C20 C19 1.1(4) .
C18 C19 C20 N3 179.4(3) .
C18 C19 C20 C15 -0.8(4) .
N5 N4 C23 C28 0.1(2) .
N5 N4 C23 C24 176.8(2) .
N4 C23 C24 C25 -175.9(2) .
C28 C23 C24 C25 0.5(4) .
C23 C24 C25 C26 -1.7(4) .
C24 C25 C26 C27 1.4(4) .
C25 C26 C27 C28 0.3(4) .
N5 N6 C28 C23 -0.4(3) .
N5 N6 C28 C27 -178.2(3) .
N4 C23 C28 N6 0.2(3) .
C24 C23 C28 N6 -176.8(2) .
N4 C23 C28 C27 178.2(2) .
C24 C23 C28 C27 1.1(4) .
C26 C27 C28 N6 176.0(3) .
C26 C27 C28 C23 -1.5(4) .
C7 N7 C29 C30 156.5(2) .
C8 N7 C29 C30 -88.9(2) .
Zr1 N7 C29 C30 35.4(2) .
N7 C29 C30 N8 -57.0(3) .
C31 N8 C30 C29 -78.8(3) .
C35 N8 C30 C29 166.3(2) .
Zr1 N8 C30 C29 45.2(2) .
C35 N8 C31 C32 -61.0(3) .
C30 N8 C31 C32 -173.0(2) .
Zr1 N8 C31 C32 68.1(2) .
N8 C31 C32 C33 60.7(3) .
C31 C32 C33 C34 -53.6(3) .
C32 C33 C34 C35 50.1(3) .
C31 N8 C35 C34 58.0(3) .
C30 N8 C35 C34 174.4(2) .
Zr1 N8 C35 C34 -70.8(2) .
C33 C34 C35 N8 -54.1(3) .
Zr1 O3 C36 C37 -91.6(7) .
Zr1 O3 C36 C38 32.3(7) .
Zr2 O5 C41 C42 156.97(18) .
Zr2 O5 C41 C46 -22.8(4) .
O5 C41 C42 C43 -177.6(2) .
C46 C41 C42 C43 2.2(3) .
O5 C41 C42 N10 2.0(3) .
C46 C41 C42 N10 -178.2(2) .
N9 N10 C42 C43 -79.4(3) .
N11 N10 C42 C43 102.0(3) .
N9 N10 C42 C41 101.0(3) .
N11 N10 C42 C41 -77.6(3) .
C41 C42 C43 C44 0.4(4) .
N10 C42 C43 C44 -179.2(2) .
C42 C43 C44 C45 -1.9(4) .
C42 C43 C44 C61 178.3(2) .
C43 C44 C45 C46 0.9(4) .
C61 C44 C45 C46 -179.4(2) .
C44 C45 C46 C41 1.7(4) .
C44 C45 C46 C47 -173.4(2) .
O5 C41 C46 C45 176.6(2) .
C42 C41 C46 C45 -3.2(3) .
O5 C41 C46 C47 -8.2(3) .
C42 C41 C46 C47 172.0(2) .
C69 N15 C47 C46 61.0(2) .
C48 N15 C47 C46 179.26(19) .
Zr2 N15 C47 C46 -63.9(2) .
C45 C46 C47 N15 -129.3(2) .
C41 C46 C47 N15 55.5(3) .
C69 N15 C48 C49 -57.4(2) .
C47 N15 C48 C49 -177.51(19) .
Zr2 N15 C48 C49 65.0(2) .
N15 C48 C49 C54 143.9(2) .
N15 C48 C49 C50 -44.2(3) .
Zr2 O6 C50 C51 166.44(17) .
Zr2 O6 C50 C49 -12.1(4) .
C54 C49 C50 O6 -178.9(2) .
C48 C49 C50 O6 9.2(3) .
C54 C49 C50 C51 2.6(3) .
C48 C49 C50 C51 -169.4(2) .
O6 C50 C51 C52 179.2(2) .
C49 C50 C51 C52 -2.2(3) .
O6 C50 C51 N13 -5.2(3) .
C49 C50 C51 N13 173.4(2) .
N14 N13 C51 C52 119.3(3) .
N12 N13 C51 C52 -58.4(3) .
N14 N13 C51 C50 -56.5(3) .
N12 N13 C51 C50 125.8(2) .
C50 C51 C52 C53 0.1(4) .
N13 C51 C52 C53 -175.5(2) .
C51 C52 C53 C54 1.6(4) .
C51 C52 C53 C62 178.7(2) .
C50 C49 C54 C53 -0.9(3) .
C48 C49 C54 C53 171.2(2) .
C52 C53 C54 C49 -1.2(4) .
C62 C53 C54 C49 -178.3(2) .
N10 N9 C55 C60 -0.5(3) .
N10 N9 C55 C56 179.9(3) .
N9 C55 C56 C57 178.9(3) .
C60 C55 C56 C57 -0.6(4) .
C55 C56 C57 C58 -0.2(4) .
C56 C57 C58 C59 0.7(5) .
C57 C58 C59 C60 -0.5(4) .
N10 N11 C60 C55 -0.4(3) .
N10 N11 C60 C59 178.9(3) .
N9 C55 C60 N11 0.6(3) .
C56 C55 C60 N11 -179.8(2) .
N9 C55 C60 C59 -178.7(2) .
C56 C55 C60 C59 0.9(4) .
C58 C59 C60 N11 -179.5(3) .
C58 C59 C60 C55 -0.3(4) .
N13 N12 C63 C68 -0.1(3) .
N13 N12 C63 C64 -179.8(3) .
N12 C63 C64 C65 179.4(3) .
C68 C63 C64 C65 -0.1(4) .
C63 C64 C65 C66 -1.1(4) .
C64 C65 C66 C67 1.6(5) .
C65 C66 C67 C68 -0.8(4) .
N13 N14 C68 C63 -0.1(3) .
N13 N14 C68 C67 178.7(3) .
N12 C63 C68 N14 0.2(3) .
C64 C63 C68 N14 179.8(2) .
N12 C63 C68 C67 -178.8(2) .
C64 C63 C68 C67 0.9(4) .
C66 C67 C68 N14 -179.1(3) .
C66 C67 C68 C63 -0.4(4) .
C48 N15 C69 C70 157.60(19) .
C47 N15 C69 C70 -87.6(2) .
Zr2 N15 C69 C70 36.5(2) .
C71 N16 C70 C69 -77.4(2) .
C75 N16 C70 C69 166.60(19) .
Zr2 N16 C70 C69 44.9(2) .
N15 C69 C70 N16 -58.2(3) .
C70 N16 C71 C72 -174.94(19) .
C75 N16 C71 C72 -60.3(2) .
Zr2 N16 C71 C72 68.0(2) .
N16 C71 C72 C73 60.7(3) .
C71 C72 C73 C74 -54.1(3) .
C72 C73 C74 C75 51.3(3) .
C70 N16 C75 C74 173.3(2) .
C71 N16 C75 C74 56.8(2) .
Zr2 N16 C75 C74 -71.1(2) .
C73 C74 C75 N16 -54.0(3) .
Zr2 O7 C76 C77 45.0(7) .
Zr2 O7 C76 C78 -78.5(6) .
C1S C1S C2S C3S 64.5(6) 3_756
C1S C2S C3S C4S 177.7(6) .
